data_7048175
loop_
_publ_author_name
'Shi, Yangwei'
'Ye, Junwei'
'Qi, Ye'
'Akram, Muhammad Awais'
'Rauf, Abdul'
'Ning, Guiling'

_publ_section_title
;
 An anionic layered europium(iii) coordination polymer for
 solvent-dependent selective luminescence sensing of Fe<sup>3+</sup> and
 Cu<sup>2+</sup> ions and latent fingerprint detection.
;
_journal_issue 48
_journal_name_full 'Dalton transactions (Cambridge, England : 2003)'
_journal_page_first 17479
_journal_page_last 17485
_journal_paper_doi 10.1039/c8dt04042g
_journal_volume 47
_journal_year 2018
_chemical_formula_sum 'C6 H6 Eu O8'
_chemical_formula_weight 358.07
_space_group_IT_number 2
_space_group_name_Hall '-P 1'
_space_group_name_H-M_alt 'P -1'
_symmetry_cell_setting triclinic
_symmetry_space_group_name_Hall '-P 1'
_symmetry_space_group_name_H-M 'P -1'
_atom_sites_solution_hydrogens geom
_atom_sites_solution_primary direct
_atom_sites_solution_secondary difmap
_audit_creation_method SHELXL-97
_audit_update_record
;
2018-11-19 deposited with the CCDC.
2018-11-19 downloaded from the CCDC.
;
_cell_angle_alpha 64.7590(10)
_cell_angle_beta 77.761(2)
_cell_angle_gamma 85.895(2)
_cell_formula_units_Z 2
_cell_length_a 6.0361(3)
_cell_length_b 8.7341(5)
_cell_length_c 9.4880(5)
_cell_measurement_reflns_used 2760
_cell_measurement_temperature 296(2)
_cell_measurement_theta_max 32.84
_cell_measurement_theta_min 2.42
_cell_volume 442.06(4)
_computing_cell_refinement PROCESS-AUTO
_computing_data_collection PROCESS-AUTO
_computing_data_reduction PROCESS-AUTO
_computing_molecular_graphics 'SHELXL-97 (Sheldrick, 1997)'
_computing_publication_material 'SHELXL-97 (Sheldrick, 1997)'
_computing_structure_refinement 'SHELXL-97 (Sheldrick, 1997)'
_computing_structure_solution 'SHELXS-97 (Sheldrick, 1990)'
_diffrn_ambient_temperature 296(2)
_diffrn_detector_area_resol_mean 'Bruker SMART CCD area'
_diffrn_measured_fraction_theta_full 0.990
_diffrn_measured_fraction_theta_max 0.838
_diffrn_measurement_device_type 'CCD area detector'
_diffrn_measurement_method '\f and \w scans'
_diffrn_radiation_monochromator graphite
_diffrn_radiation_source 'fine-focus sealed tube'
_diffrn_radiation_type MoK\a
_diffrn_radiation_wavelength 0.71073
_diffrn_reflns_av_R_equivalents 0.0246
_diffrn_reflns_av_sigmaI/netI 0.0303
_diffrn_reflns_limit_h_max 9
_diffrn_reflns_limit_h_min -8
_diffrn_reflns_limit_k_max 12
_diffrn_reflns_limit_k_min -12
_diffrn_reflns_limit_l_max 13
_diffrn_reflns_limit_l_min -14
_diffrn_reflns_number 5880
_diffrn_reflns_theta_full 25.00
_diffrn_reflns_theta_max 32.84
_diffrn_reflns_theta_min 2.42
_diffrn_standards_decay_% none
_diffrn_standards_interval_count none
_diffrn_standards_interval_time none
_diffrn_standards_number none
_exptl_absorpt_coefficient_mu 7.118
_exptl_absorpt_correction_T_max 0.4580
_exptl_absorpt_correction_T_min 0.3302
_exptl_absorpt_correction_type empirical
_exptl_absorpt_process_details 'Higashi (1995)'
_exptl_crystal_colour colorless
_exptl_crystal_density_diffrn 2.690
_exptl_crystal_density_method 'not measured'
_exptl_crystal_description block
_exptl_crystal_F_000 338
_exptl_crystal_size_max 0.20
_exptl_crystal_size_mid 0.18
_exptl_crystal_size_min 0.13
_refine_diff_density_max 1.659
_refine_diff_density_min -1.608
_refine_diff_density_rms 0.164
_refine_ls_extinction_method none
_refine_ls_goodness_of_fit_ref 1.054
_refine_ls_hydrogen_treatment constr
_refine_ls_matrix_type full
_refine_ls_number_parameters 133
_refine_ls_number_reflns 2760
_refine_ls_number_restraints 0
_refine_ls_restrained_S_all 1.054
_refine_ls_R_factor_all 0.0232
_refine_ls_R_factor_gt 0.0215
_refine_ls_shift/su_max 0.001
_refine_ls_shift/su_mean 0.000
_refine_ls_structure_factor_coef Fsqd
_refine_ls_weighting_details 'calc w=1/[\s^2^(Fo^2^)+(0.0212P)^2^+1.1814P] where P=(Fo^2^+2Fc^2^)/3'
_refine_ls_weighting_scheme calc
_refine_ls_wR_factor_gt 0.0528
_refine_ls_wR_factor_ref 0.0541
_reflns_number_gt 2622
_reflns_number_total 2760
_reflns_threshold_expression >2sigma(I)
_cod_data_source_file c8dt04042g2.cif
_cod_data_source_block 1
_cod_depositor_comments
;
The following automatic conversions were performed:

'_symmetry_cell_setting' value 'Triclinic' changed to 'triclinic'
according to
/home/data/users/saulius/crontab/automatic-downloads/rss-feeds/RSC/lib/dictionaries/cif_core.dic
dictionary named 'cif_core.dic' version 2.4.2 from 2011-04-26.

Automatic conversion script
Id: cif_fix_values 4973 2017-02-22 13:04:09Z antanas 

 Adding full bibliography for 7048175.cif.
;
_cod_original_sg_symbol_H-M 'P-1   '
_cod_database_code 7048175

loop_
_symmetry_equiv_pos_as_xyz
'x, y, z'
'-x, -y, -z'

loop_
_atom_site_label
_atom_site_type_symbol
_atom_site_fract_x
_atom_site_fract_y
_atom_site_fract_z
_atom_site_U_iso_or_equiv
_atom_site_adp_type
_atom_site_occupancy
_atom_site_symmetry_multiplicity
_atom_site_calc_flag
_atom_site_refinement_flags
Eu1 Eu 0.93957(2) 0.246363(17) 0.339472(15) 0.01120(5) Uani 1 1 d .
O1 O 0.8361(4) -0.0020(3) 0.6228(3) 0.0175(4) Uani 1 1 d .
O2 O 0.6397(4) 0.2299(3) 0.5679(3) 0.0211(5) Uani 1 1 d .
O3 O 0.3396(4) -0.0786(3) 0.6835(3) 0.0229(5) Uani 1 1 d .
O4 O 0.0845(4) -0.2115(3) 0.9029(3) 0.0233(5) Uani 1 1 d .
O5 O 0.8759(5) 0.5412(3) 0.3292(3) 0.0281(5) Uani 1 1 d .
O6 O 0.6909(5) 0.4705(3) 0.1892(3) 0.0283(5) Uani 1 1 d .
O7 O 1.1913(4) 0.2782(4) 0.4893(3) 0.0264(5) Uani 1 1 d .
O8 O 1.2626(4) 0.3977(4) 0.1435(3) 0.0304(6) Uani 1 1 d .
C1 C 0.6886(4) 0.0885(4) 0.6661(3) 0.0125(5) Uani 1 1 d .
C2 C 0.5883(5) 0.0366(4) 0.8401(3) 0.0133(5) Uani 1 1 d .
C3 C 0.3866(4) -0.0588(4) 0.9180(3) 0.0125(5) Uani 1 1 d .
C4 C 0.2617(5) -0.1208(4) 0.8308(3) 0.0146(5) Uani 1 1 d .
C5 C 0.7003(4) 0.0954(3) 0.9219(3) 0.0144(5) Uani 1 1 d .
H5 H 0.8336 0.1595 0.8698 0.022 Uiso 1 1 calc R
C6 C 0.7382(4) 0.5740(3) 0.2395(3) 0.0332(9) Uani 1 1 d R
H8A H 1.3531 0.4588 0.1497 0.040 Uiso 1 1 d R
H7B H 1.1894 0.3324 0.5445 0.040 Uiso 1 1 d R
H7A H 1.2768 0.1963 0.5308 0.040 Uiso 1 1 d R
H8B H 1.2724 0.4522 0.0461 0.040 Uiso 1 1 d R
H6 H 0.6798 0.6903 0.1987 0.040 Uiso 1 1 d R

loop_
_atom_site_aniso_label
_atom_site_aniso_U_11
_atom_site_aniso_U_22
_atom_site_aniso_U_33
_atom_site_aniso_U_23
_atom_site_aniso_U_13
_atom_site_aniso_U_12
Eu1 0.01200(7) 0.01374(8) 0.00881(7) -0.00557(5) -0.00198(4) -0.00062(5)
O1 0.0194(10) 0.0210(11) 0.0124(9) -0.0093(8) -0.0006(7) 0.0060(8)
O2 0.0240(11) 0.0219(11) 0.0123(9) -0.0049(9) -0.0005(8) 0.0064(9)
O3 0.0258(11) 0.0342(13) 0.0105(9) -0.0109(9) -0.0002(8) -0.0114(10)
O4 0.0227(11) 0.0340(13) 0.0151(10) -0.0128(10) 0.0021(8) -0.0133(10)
O5 0.0359(14) 0.0234(12) 0.0321(14) -0.0151(11) -0.0155(11) 0.0042(10)
O6 0.0365(14) 0.0262(13) 0.0299(13) -0.0147(11) -0.0191(11) 0.0087(11)
O7 0.0269(12) 0.0317(14) 0.0317(13) -0.0187(11) -0.0189(10) 0.0074(10)
O8 0.0244(12) 0.0451(16) 0.0151(10) -0.0056(11) -0.0003(9) -0.0168(11)
C1 0.0119(10) 0.0174(13) 0.0089(10) -0.0068(10) -0.0006(8) -0.0007(9)
C2 0.0128(11) 0.0185(13) 0.0096(11) -0.0074(10) -0.0014(9) 0.0010(9)
C3 0.0132(11) 0.0182(13) 0.0080(10) -0.0074(10) -0.0018(9) -0.0002(9)
C4 0.0158(12) 0.0198(13) 0.0110(11) -0.0086(11) -0.0040(9) 0.0001(10)
C5 0.0124(11) 0.0218(14) 0.0094(11) -0.0075(10) 0.0005(9) -0.0037(10)
C6 0.047(2) 0.0242(18) 0.039(2) -0.0183(17) -0.0242(18) 0.0150(16)

loop_
_atom_type_symbol
_atom_type_description
_atom_type_scat_dispersion_real
_atom_type_scat_dispersion_imag
_atom_type_scat_source
C C 0.0033 0.0016 'International Tables Vol C Tables 4.2.6.8 and 6.1.1.4'
H H 0.0000 0.0000 'International Tables Vol C Tables 4.2.6.8 and 6.1.1.4'
Eu Eu -0.1578 3.6682 'International Tables Vol C Tables 4.2.6.8 and 6.1.1.4'
O O 0.0106 0.0060 'International Tables Vol C Tables 4.2.6.8 and 6.1.1.4'

loop_
_geom_angle_atom_site_label_1
_geom_angle_atom_site_label_2
_geom_angle_atom_site_label_3
_geom_angle
_geom_angle_site_symmetry_1
_geom_angle_site_symmetry_3
O1 Eu1 O7 79.47(9) 2_756 .
O1 Eu1 O8 85.04(10) 2_756 .
O7 Eu1 O8 75.45(9) . .
O1 Eu1 O3 83.33(9) 2_756 2_656
O7 Eu1 O3 149.37(9) . 2_656
O8 Eu1 O3 128.14(8) . 2_656
O1 Eu1 O2 116.43(7) 2_756 .
O7 Eu1 O2 84.54(9) . .
O8 Eu1 O2 147.54(10) . .
O3 Eu1 O2 80.70(8) 2_656 .
O1 Eu1 O4 80.27(8) 2_756 2_656
O7 Eu1 O4 144.92(9) . 2_656
O8 Eu1 O4 74.53(8) . 2_656
O3 Eu1 O4 53.72(7) 2_656 2_656
O2 Eu1 O4 130.30(8) . 2_656
O1 Eu1 O6 151.79(8) 2_756 .
O7 Eu1 O6 125.60(9) . .
O8 Eu1 O6 89.14(10) . .
O3 Eu1 O6 78.69(9) 2_656 .
O2 Eu1 O6 81.98(9) . .
O4 Eu1 O6 71.58(9) 2_656 .
O1 Eu1 O5 151.70(8) 2_756 .
O7 Eu1 O5 74.05(9) . .
O8 Eu1 O5 78.89(11) . .
O3 Eu1 O5 124.86(9) 2_656 .
O2 Eu1 O5 71.10(9) . .
O4 Eu1 O5 116.86(9) 2_656 .
O6 Eu1 O5 51.70(9) . .
O1 Eu1 O1 65.50(8) 2_756 .
O7 Eu1 O1 74.20(9) . .
O8 Eu1 O1 140.78(9) . .
O3 Eu1 O1 75.64(8) 2_656 .
O2 Eu1 O1 50.95(7) . .
O4 Eu1 O1 121.59(8) 2_656 .
O6 Eu1 O1 128.97(9) . .
O5 Eu1 O1 115.21(8) . .
O1 Eu1 C4 81.85(8) 2_756 2_656
O7 Eu1 C4 161.24(9) . 2_656
O8 Eu1 C4 101.31(9) . 2_656
O3 Eu1 C4 26.98(8) 2_656 2_656
O2 Eu1 C4 105.48(8) . 2_656
O4 Eu1 C4 26.78(8) 2_656 2_656
O6 Eu1 C4 72.26(9) . 2_656
O5 Eu1 C4 123.94(9) . 2_656
O1 Eu1 C4 99.51(8) . 2_656
O1 Eu1 Eu1 34.49(5) 2_756 2_756
O7 Eu1 Eu1 74.16(7) . 2_756
O8 Eu1 Eu1 115.67(8) . 2_756
O3 Eu1 Eu1 77.29(6) 2_656 2_756
O2 Eu1 Eu1 81.95(5) . 2_756
O4 Eu1 Eu1 103.31(7) 2_656 2_756
O6 Eu1 Eu1 152.90(7) . 2_756
O5 Eu1 Eu1 139.78(6) . 2_756
O1 Eu1 Eu1 31.01(5) . 2_756
C4 Eu1 Eu1 91.29(6) 2_656 2_756
C1 O1 Eu1 155.13(19) . 2_756
C1 O1 Eu1 90.23(17) . .
Eu1 O1 Eu1 114.50(8) 2_756 .
C1 O2 Eu1 97.42(18) . .
C4 O3 Eu1 93.64(18) . 2_656
C4 O4 Eu1 90.79(17) . 2_656
C6 O5 Eu1 92.15(18) . .
C6 O6 Eu1 93.91(17) . .
Eu1 O7 H7B 135.2 . .
Eu1 O7 H7A 118.5 . .
H7B O7 H7A 101.6 . .
Eu1 O8 H8A 128.0 . .
Eu1 O8 H8B 128.2 . .
H8A O8 H8B 94.4 . .
O2 C1 O1 120.9(3) . .
O2 C1 C2 118.4(3) . .
O1 C1 C2 120.4(3) . .
C5 C2 C3 119.9(2) . .
C5 C2 C1 116.7(2) . .
C3 C2 C1 123.3(2) . .
C5 C3 C2 119.8(2) 2_657 .
C5 C3 C4 119.7(2) 2_657 .
C2 C3 C4 120.6(2) . .
O4 C4 O3 121.7(3) . .
O4 C4 C3 120.3(3) . .
O3 C4 C3 118.1(3) . .
O4 C4 Eu1 62.43(16) . 2_656
O3 C4 Eu1 59.38(15) . 2_656
C3 C4 Eu1 175.6(2) . 2_656
C2 C5 C3 120.3(2) . 2_657
C2 C5 H5 119.8 . .
C3 C5 H5 119.8 2_657 .
O5 C6 O6 122.2(3) . .
O5 C6 H6 117.1 . .
O6 C6 H6 120.3 . .

loop_
_geom_bond_atom_site_label_1
_geom_bond_atom_site_label_2
_geom_bond_distance
_geom_bond_site_symmetry_2
Eu1 O1 2.378(2) 2_756
Eu1 O7 2.392(2) .
Eu1 O8 2.396(2) .
Eu1 O3 2.412(2) 2_656
Eu1 O2 2.471(2) .
Eu1 O4 2.479(2) 2_656
Eu1 O6 2.495(3) .
Eu1 O5 2.539(3) .
Eu1 O1 2.614(2) .
Eu1 C4 2.797(3) 2_656
Eu1 Eu1 4.2005(3) 2_756
O1 C1 1.268(4) .
O1 Eu1 2.378(2) 2_756
O2 C1 1.251(4) .
O3 C4 1.271(3) .
O3 Eu1 2.412(2) 2_656
O4 C4 1.260(4) .
O4 Eu1 2.479(2) 2_656
O5 C6 1.247(3) .
O6 C6 1.260(4) .
O7 H7B 0.8406 .
O7 H7A 0.8522 .
O8 H8A 0.8172 .
O8 H8B 0.8308 .
C1 C2 1.508(4) .
C2 C5 1.391(4) .
C2 C3 1.400(4) .
C3 C5 1.399(3) 2_657
C3 C4 1.501(4) .
C4 Eu1 2.797(3) 2_656
C5 C3 1.399(3) 2_657
C5 H5 0.9300 .
C6 H6 0.9883 .

loop_
_geom_hbond_atom_site_label_D
_geom_hbond_atom_site_label_H
_geom_hbond_atom_site_label_A
_geom_hbond_distance_DH
_geom_hbond_distance_HA
_geom_hbond_distance_DA
_geom_hbond_angle_DHA
_geom_hbond_site_symmetry_A
O8 H8B O6 0.83 2.00 2.818(4) 166.4 2_765
O7 H7A O2 0.85 2.35 2.913(3) 124.1 1_655
O7 H7A O3 0.85 2.27 3.051(4) 152.9 1_655
O7 H7B O5 0.84 1.92 2.747(4) 169.0 2_766
O8 H8A O6 0.82 2.17 2.867(4) 143.8 1_655
